data_2208127
loop_
_publ_author_name
'Mattia, Carlo Andrea'
'De Feo, Vincenzo'
'Quaranta, Emilia'
'Bisio, Angela'
'Romussi, Giovanni'
'Puliti, Raffaella'

_publ_section_title
;
 1,10-Dehydrosalviarin
;
_journal_coeditor_code NC2001
_journal_issue 2
_journal_name_full 'Acta Crystallographica Section E'
_journal_page_first o559
_journal_page_last o562
_journal_paper_doi 10.1107/S160053680600050X
_journal_volume 62
_journal_year 2006
_chemical_formula_iupac 'C20 H20 O5'
_chemical_formula_moiety 'C20 H20 O5'
_chemical_formula_sum 'C20 H20 O5'
_chemical_formula_weight 340.36
_chemical_name_common 1,10-dehydrosalviarin
_space_group_IT_number 19
_symmetry_cell_setting orthorhombic
_symmetry_space_group_name_Hall 'P 2ac 2ab'
_symmetry_space_group_name_H-M 'P 21 21 21'
_atom_sites_solution_hydrogens geom
_atom_sites_solution_primary direct
_atom_sites_solution_secondary difmap
_cell_angle_alpha 90.00
_cell_angle_beta 90.00
_cell_angle_gamma 90.00
_cell_formula_units_Z 4
_cell_length_a 8.014(7)
_cell_length_b 11.970(12)
_cell_length_c 17.239(18)
_cell_measurement_reflns_used 5071
_cell_measurement_temperature 291(2)
_cell_measurement_theta_max 20.60
_cell_measurement_theta_min 4.59
_cell_volume 1654(3)
_computing_cell_refinement 'DIRAX (Duisenberg, 1992)'
_computing_data_collection 'COLLECT (Hooft, 1999)'
_computing_data_reduction COLLECT
_computing_molecular_graphics 'ORTEP-3 (Farrugia, 1997)'
_computing_publication_material SHELXL97
_computing_structure_refinement 'SHELXL97 (Sheldrick, 1997)'
_computing_structure_solution 'SIR97 (Altomare <i>et al.</i>,  1999)'
_diffrn_ambient_temperature 291(2)
_diffrn_detector_area_resol_mean 9
_diffrn_measured_fraction_theta_full 0.978
_diffrn_measured_fraction_theta_max 0.978
_diffrn_measurement_device '95 mm CCD camera on \k-goniostat'
_diffrn_measurement_device_type 'Nonius KappaCCD'
_diffrn_measurement_method '\f and \w'
_diffrn_radiation_monochromator 'horizonally mounted graphite crystal'
_diffrn_radiation_source 'fine-focus sealed tube'
_diffrn_radiation_type 'Mo K\a'
_diffrn_radiation_wavelength 0.71073
_diffrn_reflns_av_R_equivalents 0.0357
_diffrn_reflns_av_sigmaI/netI 0.0434
_diffrn_reflns_limit_h_max 10
_diffrn_reflns_limit_h_min -9
_diffrn_reflns_limit_k_max 15
_diffrn_reflns_limit_k_min -15
_diffrn_reflns_limit_l_max 22
_diffrn_reflns_limit_l_min -17
_diffrn_reflns_number 12254
_diffrn_reflns_theta_full 27.55
_diffrn_reflns_theta_max 27.55
_diffrn_reflns_theta_min 4.15
_diffrn_standards_number 0
_exptl_absorpt_coefficient_mu 0.098
_exptl_absorpt_correction_T_max 0.9855
_exptl_absorpt_correction_T_min 0.9032
_exptl_absorpt_correction_type multi-scan
_exptl_absorpt_process_details '(SADABS; Sheldrick, 2003)'
_exptl_crystal_colour colourless
_exptl_crystal_density_diffrn 1.367
_exptl_crystal_density_method 'not measured'
_exptl_crystal_description 'elongated prism'
_exptl_crystal_F_000 720
_exptl_crystal_size_max 0.55
_exptl_crystal_size_mid 0.20
_exptl_crystal_size_min 0.15
_refine_diff_density_max 0.134
_refine_diff_density_min -0.168
_refine_ls_abs_structure_details
;
Flack test results are meaningless (Flack, 1983), therefore the
absolute configuration was chosen according to that of the known
clerodin bromalactone (Rogers <i>et al.</i>,  1979)
;
_refine_ls_abs_structure_Flack -1.4(12)
_refine_ls_extinction_method none
_refine_ls_goodness_of_fit_ref 1.003
_refine_ls_hydrogen_treatment constr
_refine_ls_matrix_type full
_refine_ls_number_parameters 227
_refine_ls_number_reflns 2149
_refine_ls_number_restraints 0
_refine_ls_restrained_S_all 1.003
_refine_ls_R_factor_all 0.0658
_refine_ls_R_factor_gt 0.0354
_refine_ls_shift/su_max 0.000
_refine_ls_shift/su_mean 0.000
_refine_ls_structure_factor_coef Fsqd
_refine_ls_weighting_details 'calc w=1/[\s^2^(Fo^2^)+(0.0402P)^2^] where P=(Fo^2^+2Fc^2^)/3'
_refine_ls_weighting_scheme calc
_refine_ls_wR_factor_gt 0.0658
_refine_ls_wR_factor_ref 0.0733
_reflns_number_gt 1517
_reflns_number_total 2149
_reflns_threshold_expression I>2\s(I)
_cod_data_source_file nc2001.cif
_cod_data_source_block I
_cod_database_code 2208127

loop_
_symmetry_equiv_pos_as_xyz
'x, y, z'
'-x+1/2, -y, z+1/2'
'x+1/2, -y+1/2, -z'
'-x, y+1/2, -z+1/2'

loop_
_atom_site_label
_atom_site_fract_x
_atom_site_fract_y
_atom_site_fract_z
_atom_site_U_iso_or_equiv
_atom_site_adp_type
_atom_site_calc_flag
_atom_site_refinement_flags
_atom_site_occupancy
_atom_site_type_symbol
O1 0.7320(2) -0.18230(15) 0.03003(10) 0.0705(5) Uani d . 1 O
O2 0.32932(16) 0.04806(13) 0.04546(8) 0.0499(4) Uani d . 1 O
O3 0.1288(2) 0.13798(17) -0.01019(9) 0.0720(6) Uani d . 1 O
O4 -0.10727(19) 0.32518(16) 0.31839(9) 0.0619(5) Uani d . 1 O
O5 -0.31045(19) 0.2019(2) 0.34119(10) 0.0821(6) Uani d . 1 O
C1 0.3049(2) 0.10315(17) 0.28599(11) 0.0407(5) Uani d . 1 C
H1 0.4140 0.0771 0.2825 0.049 Uiso calc R 1 H
C2 0.2034(3) 0.06780(18) 0.35165(12) 0.0480(6) Uani d . 1 C
H2 0.2545 0.0326 0.3935 0.058 Uiso calc R 1 H
C3 0.0412(3) 0.08444(17) 0.35320(11) 0.0462(5) Uani d . 1 C
H3 -0.0204 0.0607 0.3958 0.055 Uiso calc R 1 H
C4 -0.0454(2) 0.14131(18) 0.28691(11) 0.0419(5) Uani d . 1 C
H4 -0.1002 0.0857 0.2539 0.050 Uiso calc R 1 H
C5 0.0700(2) 0.21543(17) 0.23790(10) 0.0330(4) Uani d . 1 C
C6 -0.0105(2) 0.23556(19) 0.15862(11) 0.0436(5) Uani d . 1 C
H6A -0.0364 0.1641 0.1350 0.052 Uiso calc R 1 H
H6B -0.1146 0.2756 0.1658 0.052 Uiso calc R 1 H
C7 0.1004(3) 0.3016(2) 0.10419(12) 0.0499(6) Uani d . 1 C
H7A 0.1239 0.3743 0.1264 0.060 Uiso calc R 1 H
H7B 0.0436 0.3127 0.0551 0.060 Uiso calc R 1 H
C8 0.2633(2) 0.23877(17) 0.09067(10) 0.0393(5) Uani d . 1 C
H8 0.3336 0.2891 0.0600 0.047 Uiso calc R 1 H
C9 0.3603(2) 0.21722(17) 0.16674(10) 0.0342(5) Uani d . 1 C
C10 0.2482(2) 0.17103(15) 0.23086(10) 0.0305(4) Uani d . 1 C
C11 0.5047(2) 0.13865(16) 0.14495(10) 0.0354(4) Uani d . 1 C
H11A 0.5775 0.1768 0.1086 0.042 Uiso calc R 1 H
H11B 0.5693 0.1225 0.1912 0.042 Uiso calc R 1 H
C12 0.4485(2) 0.03008(17) 0.10936(10) 0.0369(5) Uani d . 1 C
H12 0.3936 -0.0147 0.1496 0.044 Uiso calc R 1 H
C13 0.5870(2) -0.03732(18) 0.07514(10) 0.0368(5) Uani d . 1 C
C14 0.7403(2) 0.0000(2) 0.04275(12) 0.0459(5) Uani d . 1 C
H14 0.7770 0.0736 0.0402 0.055 Uiso calc R 1 H
C15 0.8213(3) -0.0888(2) 0.01696(13) 0.0517(6) Uani d . 1 C
H15 0.9254 -0.0870 -0.0069 0.062 Uiso calc R 1 H
C16 0.5882(3) -0.1486(2) 0.06604(13) 0.0558(6) Uani d . 1 C
H16 0.5032 -0.1962 0.0820 0.067 Uiso calc R 1 H
C17 0.2335(2) 0.13799(19) 0.04029(11) 0.0442(5) Uani d . 1 C
C18 -0.1714(3) 0.2216(2) 0.31806(12) 0.0535(6) Uani d . 1 C
C19 0.0609(3) 0.32227(19) 0.28700(12) 0.0483(5) Uani d . 1 C
H19A 0.1426 0.3201 0.3285 0.058 Uiso calc R 1 H
H19B 0.0819 0.3876 0.2552 0.058 Uiso calc R 1 H
C20 0.4380(3) 0.32800(18) 0.19522(12) 0.0490(5) Uani d . 1 C
H20A 0.3508 0.3792 0.2091 0.059 Uiso calc R 1 H
H20B 0.5047 0.3598 0.1546 0.059 Uiso calc R 1 H
H20C 0.5069 0.3138 0.2397 0.059 Uiso calc R 1 H

loop_
_atom_site_aniso_label
_atom_site_aniso_U_11
_atom_site_aniso_U_22
_atom_site_aniso_U_33
_atom_site_aniso_U_12
_atom_site_aniso_U_13
_atom_site_aniso_U_23
O1 0.0840(12) 0.0615(12) 0.0659(11) 0.0237(10) 0.0155(9) -0.0036(9)
O2 0.0460(8) 0.0567(10) 0.0471(8) 0.0084(7) -0.0179(6) -0.0101(8)
O3 0.0669(10) 0.1036(15) 0.0455(10) 0.0305(10) -0.0253(8) -0.0176(9)
O4 0.0651(10) 0.0625(12) 0.0581(10) 0.0229(9) 0.0101(8) -0.0129(9)
O5 0.0434(9) 0.1393(19) 0.0636(11) 0.0137(10) 0.0157(8) 0.0061(12)
C1 0.0411(10) 0.0435(13) 0.0374(11) 0.0062(9) 0.0015(8) 0.0062(10)
C2 0.0644(14) 0.0418(15) 0.0378(12) 0.0111(11) 0.0034(9) 0.0104(10)
C3 0.0619(14) 0.0365(13) 0.0401(12) -0.0027(11) 0.0129(10) 0.0054(10)
C4 0.0401(11) 0.0462(13) 0.0393(11) -0.0073(9) 0.0035(8) -0.0058(10)
C5 0.0358(10) 0.0321(11) 0.0311(9) 0.0008(8) -0.0006(7) -0.0021(9)
C6 0.0365(10) 0.0547(15) 0.0397(11) 0.0114(9) -0.0028(8) -0.0016(10)
C7 0.0576(12) 0.0534(15) 0.0386(11) 0.0179(11) -0.0041(9) 0.0090(11)
C8 0.0438(10) 0.0432(13) 0.0309(10) 0.0024(9) 0.0014(8) 0.0099(9)
C9 0.0352(10) 0.0338(12) 0.0336(10) -0.0005(8) -0.0005(7) 0.0038(9)
C10 0.0341(9) 0.0282(10) 0.0293(9) -0.0022(8) -0.0023(7) -0.0021(8)
C11 0.0330(10) 0.0426(12) 0.0305(10) -0.0021(8) -0.0004(7) 0.0018(9)
C12 0.0366(10) 0.0444(13) 0.0298(10) -0.0013(9) -0.0035(7) 0.0053(9)
C13 0.0398(11) 0.0417(14) 0.0289(10) 0.0047(9) -0.0013(8) 0.0045(9)
C14 0.0453(11) 0.0510(14) 0.0415(12) 0.0024(10) 0.0012(9) 0.0042(10)
C15 0.0457(12) 0.0624(17) 0.0470(13) 0.0082(12) 0.0110(9) 0.0032(12)
C16 0.0621(15) 0.0480(17) 0.0574(15) 0.0044(12) 0.0132(11) 0.0015(12)
C17 0.0389(11) 0.0623(15) 0.0315(10) 0.0072(10) -0.0019(9) 0.0027(10)
C18 0.0442(13) 0.077(2) 0.0390(13) 0.0091(12) 0.0011(9) -0.0036(13)
C19 0.0550(13) 0.0374(13) 0.0526(13) 0.0030(10) 0.0033(10) -0.0047(11)
C20 0.0515(12) 0.0443(14) 0.0512(12) -0.0087(11) 0.0069(10) -0.0029(11)

loop_
_atom_type_symbol
_atom_type_description
_atom_type_scat_dispersion_real
_atom_type_scat_dispersion_imag
_atom_type_scat_source
C C 0.0033 0.0016 'International Tables Vol C Tables 4.2.6.8 and 6.1.1.4'
H H 0.0000 0.0000 'International Tables Vol C Tables 4.2.6.8 and 6.1.1.4'
O O 0.0106 0.0060 'International Tables Vol C Tables 4.2.6.8 and 6.1.1.4'

loop_
_geom_angle_atom_site_label_1
_geom_angle_atom_site_label_2
_geom_angle_atom_site_label_3
_geom_angle
_geom_angle_publ_flag
C15 O1 C16 106.13(18) yes
C12 O2 C17 122.98(15) yes
C18 O4 C19 109.34(17) yes
C2 C1 C10 122.81(18) yes
C10 C1 H1 118.6 ?
C2 C1 H1 118.6 ?
C1 C2 C3 121.58(19) yes
C3 C2 H2 119.2 ?
C1 C2 H2 119.2 ?
C2 C3 C4 120.69(18) yes
C2 C3 H3 119.7 ?
C4 C3 H3 119.7 ?
C18 C4 C3 109.31(17) ?
C18 C4 C5 103.50(19) ?
C3 C4 C5 113.75(16) ?
C18 C4 H4 110.0 ?
C3 C4 H4 110.0 ?
C5 C4 H4 110.0 ?
C10 C5 C6 112.19(15) ?
C10 C5 C19 112.21(15) ?
C6 C5 C19 109.94(17) ?
C10 C5 C4 113.93(16) ?
C6 C5 C4 109.17(16) ?
C19 C5 C4 98.59(16) ?
C7 C6 C5 112.82(17) ?
C7 C6 H6A 109.0 ?
C5 C6 H6A 109.0 ?
C7 C6 H6B 109.0 ?
C5 C6 H6B 109.0 ?
H6A C6 H6B 107.8 ?
C6 C7 C8 109.89(18) ?
C6 C7 H7A 109.7 ?
C8 C7 H7A 109.7 ?
C6 C7 H7B 109.7 ?
C8 C7 H7B 109.7 ?
H7A C7 H7B 108.2 ?
C17 C8 C7 110.31(17) ?
C17 C8 C9 115.82(17) ?
C7 C8 C9 112.52(16) ?
C17 C8 H8 105.8 ?
C7 C8 H8 105.8 ?
C9 C8 H8 105.8 ?
C10 C9 C11 113.44(16) ?
C10 C9 C8 112.26(16) ?
C11 C9 C8 105.84(15) ?
C10 C9 C20 108.53(16) ?
C11 C9 C20 107.38(16) ?
C8 C9 C20 109.21(17) ?
C1 C10 C5 118.33(16) ?
C1 C10 C9 122.50(17) ?
C5 C10 C9 118.74(16) ?
C12 C11 C9 113.70(15) ?
C12 C11 H11A 108.8 ?
C9 C11 H11A 108.8 ?
C12 C11 H11B 108.8 ?
C9 C11 H11B 108.8 ?
H11A C11 H11B 107.7 ?
O2 C12 C13 105.37(15) yes
O2 C12 C11 111.86(16) ?
C13 C12 C11 113.88(16) ?
O2 C12 H12 108.5 ?
C13 C12 H12 108.5 ?
C11 C12 H12 108.5 ?
C14 C13 C16 105.08(19) yes
C16 C13 C12 126.02(19) ?
C14 C13 C12 128.9(2) ?
C13 C14 C15 107.7(2) yes
C15 C14 H14 126.2 ?
C13 C14 H14 126.2 ?
C14 C15 O1 110.52(19) ?
C14 C15 H15 124.7 ?
O1 C15 H15 124.7 ?
O1 C16 C13 110.6(2) yes
C13 C16 H16 124.7 ?
O1 C16 H16 124.7 ?
O2 C17 O3 116.77(19) yes
O3 C17 C8 121.71(19) ?
O2 C17 C8 121.33(16) ?
O4 C18 O5 122.1(2) yes
O5 C18 C4 128.2(3) ?
O4 C18 C4 109.70(18) ?
O4 C19 C5 105.64(17) ?
O4 C19 H19A 110.6 ?
C5 C19 H19A 110.6 ?
O4 C19 H19B 110.6 ?
C5 C19 H19B 110.6 ?
H19A C19 H19B 108.7 ?
C9 C20 H20A 109.5 ?
C9 C20 H20B 109.5 ?
H20A C20 H20B 109.5 ?
C9 C20 H20C 109.5 ?
H20A C20 H20C 109.5 ?
H20B C20 H20C 109.5 ?

loop_
_geom_bond_atom_site_label_1
_geom_bond_atom_site_label_2
_geom_bond_distance
_geom_bond_publ_flag
O1 C15 1.348(3) yes
O1 C16 1.369(3) yes
O2 C12 1.474(2) yes
O2 C17 1.325(3) yes
O3 C17 1.209(2) yes
O4 C18 1.343(3) yes
O4 C19 1.453(3) yes
O5 C18 1.207(3) yes
C1 C2 1.457(3) yes
C1 C10 1.330(3) yes
C1 H1 0.9300 ?
C2 C3 1.315(3) yes
C2 H2 0.9300 ?
C3 C4 1.500(3) ?
C3 H3 0.9300 ?
C4 C18 1.493(3) ?
C4 C5 1.535(3) ?
C4 H4 0.9800 ?
C5 C10 1.529(3) ?
C5 C6 1.531(3) ?
C5 C19 1.535(3) ?
C6 C7 1.515(3) ?
C6 H6A 0.9700 ?
C6 H6B 0.9700 ?
C7 C8 1.525(3) ?
C7 H7A 0.9700 ?
C7 H7B 0.9700 ?
C8 C17 1.506(3) ?
C8 C9 1.546(3) ?
C8 H8 0.9800 ?
C9 C10 1.528(3) ?
C9 C11 1.538(3) ?
C9 C20 1.545(3) ?
C11 C12 1.506(3) ?
C11 H11A 0.9700 ?
C11 H11B 0.9700 ?
C12 C13 1.494(3) yes
C12 H12 0.9800 ?
C13 C14 1.421(3) yes
C13 C16 1.341(3) yes
C14 C15 1.323(3) yes
C14 H14 0.9300 ?
C15 H15 0.9300 ?
C16 H16 0.9300 ?
C19 H19A 0.9700 ?
C19 H19B 0.9700 ?
C20 H20A 0.9600 ?
C20 H20B 0.9600 ?
C20 H20C 0.9600 ?

loop_
_geom_hbond_atom_site_label_D
_geom_hbond_atom_site_label_H
_geom_hbond_atom_site_label_A
_geom_hbond_site_symmetry_A
_geom_hbond_distance_DH
_geom_hbond_distance_HA
_geom_hbond_distance_DA
_geom_hbond_angle_DHA
C16 H16 O5 4_545 0.93 2.37 3.273(4) 163

loop_
_geom_torsion_atom_site_label_1
_geom_torsion_atom_site_label_2
_geom_torsion_atom_site_label_3
_geom_torsion_atom_site_label_4
_geom_torsion
_geom_torsion_publ_flag
C10 C1 C2 C3 12.4(3) yes
C1 C2 C3 C4 -0.2(3) ?
C2 C3 C4 C18 -138.1(2) ?
C2 C3 C4 C5 -23.0(3) yes
C18 C4 C5 C10 152.61(15) ?
C3 C4 C5 C10 34.1(2) ?
C18 C4 C5 C6 -81.1(2) ?
C3 C4 C5 C6 160.39(17) ?
C18 C4 C5 C19 33.58(18) yes
C3 C4 C5 C19 -84.93(19) ?
C10 C5 C6 C7 -48.8(2) ?
C19 C5 C6 C7 76.8(2) ?
C4 C5 C6 C7 -176.04(16) ?
C5 C6 C7 C8 59.9(2) ?
C6 C7 C8 C17 72.0(2) ?
C6 C7 C8 C9 -59.0(2) ?
C7 C8 C9 C11 171.48(16) yes
C17 C8 C9 C10 -81.0(2) yes
C7 C8 C9 C10 47.2(2) ?
C17 C8 C9 C11 43.3(2) ?
C17 C8 C9 C20 158.64(16) ?
C7 C8 C9 C20 -73.2(2) ?
C2 C1 C10 C5 1.3(3) ?
C2 C1 C10 C9 173.61(19) ?
C6 C5 C10 C1 -149.03(19) ?
C19 C5 C10 C1 86.6(2) ?
C4 C5 C10 C1 -24.3(2) ?
C6 C5 C10 C9 38.3(2) ?
C19 C5 C10 C9 -86.0(2) ?
C4 C5 C10 C9 163.02(16) ?
C11 C9 C10 C1 30.1(2) ?
C8 C9 C10 C1 150.00(19) ?
C20 C9 C10 C1 -89.2(2) ?
C11 C9 C10 C5 -157.63(15) ?
C8 C9 C10 C5 -37.7(2) ?
C20 C9 C10 C5 83.1(2) ?
C10 C9 C11 C12 65.1(2) ?
C8 C9 C11 C12 -58.39(19) ?
C20 C9 C11 C12 -174.96(15) ?
C17 O2 C12 C13 -149.71(17) ?
C17 O2 C12 C11 -25.5(2) ?
C9 C11 C12 O2 50.2(2) ?
C9 C11 C12 C13 169.53(15) ?
O2 C12 C13 C14 94.1(2) yes
O2 C12 C13 C16 -83.1(2) yes
C11 C12 C13 C16 153.9(2) ?
C11 C12 C13 C14 -28.8(3) ?
C16 C13 C14 C15 0.0(2) ?
C12 C13 C14 C15 -177.64(18) ?
C13 C14 C15 O1 0.0(2) ?
C16 O1 C15 C14 -0.1(2) ?
C14 C13 C16 O1 -0.1(2) ?
C12 C13 C16 O1 177.65(16) ?
C15 O1 C16 C13 0.2(2) ?
C12 O2 C17 O3 -172.61(18) ?
C12 O2 C17 C8 12.3(3) ?
C7 C8 C17 O3 33.3(3) ?
C9 C8 C17 O3 162.56(19) ?
C7 C8 C17 O2 -151.79(18) ?
C9 C8 C17 O2 -22.5(3) ?
C19 O4 C18 O5 -179.8(2) ?
C19 O4 C18 C4 1.0(2) ?
C3 C4 C18 O5 -80.9(3) ?
C5 C4 C18 O5 157.6(2) ?
C3 C4 C18 O4 98.2(2) ?
C5 C4 C18 O4 -23.3(2) ?
C18 O4 C19 C5 21.9(2) ?
C10 C5 C19 O4 -154.21(16) ?
C6 C5 C19 O4 80.19(19) ?
C4 C5 C19 O4 -33.89(19) ?

loop_
_cod_related_entry_id
_cod_related_entry_database
_cod_related_entry_code
1 ChemSpider 21179753
